data_4312898
loop_
_publ_author_name
'Cl\'ement Mazet'
'Lutz H. Gade'

_publ_section_title
;
 Synthesis and Coordination Chemistry of the First C2-Chiral Bisoxazine
 Ligand
;
_journal_name_full 'Inorganic Chemistry'
_journal_page_first 210
_journal_page_last 215
_journal_paper_doi 10.1021/ic025947b
_journal_volume 42
_journal_year 2003
_chemical_formula_moiety 'C36 H52 Cl2 N6 O4 Pd2,C36 H52 Cl2 N6 O4 Pd2 '
_chemical_formula_sum 'C72 H104 Cl4 N12 O8 Pd4'
_chemical_formula_weight 1833.12
_chemical_name_systematic ' ?'
_space_group_IT_number 1
_symmetry_cell_setting triclinic
_symmetry_space_group_name_Hall 'P 1'
_symmetry_space_group_name_H-M 'P 1'
_audit_creation_date 17-06-02
_cell_angle_alpha 78.859(5)
_cell_angle_beta 72.529(5)
_cell_angle_gamma 72.664(5)
_cell_formula_units_Z 1
_cell_length_a 9.8399(3)
_cell_length_b 13.7785(6)
_cell_length_c 15.9563(7)
_cell_measurement_reflns_used 11386
_cell_measurement_temperature 294
_cell_measurement_theta_max 27.5
_cell_measurement_theta_min 1.4
_cell_volume 1956.97(15)
_computing_publication_material CIFGEN_IN_OpenMoleN_(_1997)
_computing_structure_refinement LSFM_OpenMoleN_(_1997)
_computing_structure_solution Direct_methods_(SIR,_Burla_et_al.,_1989)
_diffrn_ambient_temperature 294
_diffrn_measurement_details
;
   2100 reflections were collected using program Collect
 ("Collect" Data collection software, Nonius B.V., 1998)
 The conditions were as follow : crystal to detector distance =  36. mm.
 Scan angle =  1.0 deg 1 scans of   60 sec per frame.
 Data collection was divided into  1 set(s)
 with the following starting angles and number of frames :

 Set 1 Theta =    6.30 Omega =    0.00 Kappa =    0.00  123 frames
 Friedel pairs were averaged. Internal R = 0.02
;
_diffrn_measurement_device_type KappaCCD
_diffrn_measurement_method '\p scans'
_diffrn_radiation_monochromator graphite
_diffrn_radiation_type Mo-K\a
_diffrn_radiation_wavelength 0.71073
_diffrn_reflns_av_R_equivalents 0.020
_diffrn_reflns_av_sigmaI/netI 0.333
_diffrn_reflns_limit_h_max 12
_diffrn_reflns_limit_h_min -9
_diffrn_reflns_limit_k_max 17
_diffrn_reflns_limit_k_min -17
_diffrn_reflns_limit_l_max 18
_diffrn_reflns_limit_l_min -20
_diffrn_reflns_number 11386
_diffrn_reflns_theta_max 27.49
_diffrn_reflns_theta_min 2.5
_diffrn_source xray_tube
_diffrn_standards_decay_% 0
_exptl_absorpt_coefficient_mu 1.101
_exptl_absorpt_correction_T_max 1.0000
_exptl_absorpt_correction_T_min 0.7111
_exptl_absorpt_correction_type refdelf_(Walker_&_Stuart,_1983)
_exptl_crystal_colour orange
_exptl_crystal_density_diffrn 1.56
_exptl_crystal_density_method none
_exptl_crystal_description prism
_exptl_crystal_F_000 936
_exptl_crystal_size_max 0.20
_exptl_crystal_size_mid 0.12
_exptl_crystal_size_min 0.05
_refine_diff_density_max 1.113
_refine_diff_density_min -0.174
_refine_ls_abs_structure_details 'Flack H D  (1983), Acta Cryst. A39, 876-881'
_refine_ls_abs_structure_Flack 0.04(5)
_refine_ls_extinction_method none
_refine_ls_goodness_of_fit_all 11.127
_refine_ls_goodness_of_fit_ref 1.133
_refine_ls_hydrogen_treatment noref
_refine_ls_matrix_type full
_refine_ls_number_constraints 3
_refine_ls_number_parameters 886
_refine_ls_number_reflns 7215
_refine_ls_number_restraints 3
_refine_ls_R_factor_all 0.080
_refine_ls_R_factor_gt 0.042
_refine_ls_shift/esd_mean 0.010
_refine_ls_shift/su_max 0.000
_refine_ls_structure_factor_coef F
_refine_ls_weighting_scheme sigma
_refine_ls_wR_factor_all 0.482
_refine_ls_wR_factor_ref 0.056
_reflns_number_gt 7215
_reflns_number_total 11386
_reflns_threshold_expression >3.0\s(I)
_cod_data_source_file ic025947b_s1.cif
_cod_data_source_block st893B
_cod_original_cell_volume 1957.0(1)
_cod_database_code 4312898

loop_
_symmetry_equiv_pos_as_xyz
x,y,z

loop_
_atom_site_aniso_label
_atom_site_aniso_U_11
_atom_site_aniso_U_22
_atom_site_aniso_U_33
_atom_site_aniso_U_12
_atom_site_aniso_U_13
_atom_site_aniso_U_23
_atom_site_aniso_type_symbol
PD1 0.0435(3) 0.0404(4) 0.0429(3) -0.0091(3) -0.0101(2) 0.0007(3) Pd
CL1 0.130(2) 0.055(2) 0.090(2) -0.034(1) 0.005(2) 0.000(1) Cl
PD2 0.0469(3) 0.0395(4) 0.0504(3) -0.0082(3) -0.0170(2) -0.0086(3) Pd
CL2 0.109(1) 0.037(1) 0.128(2) -0.018(1) -0.066(1) -0.007(1) Cl
N1 0.054(3) 0.037(4) 0.045(3) -0.002(3) -0.012(3) 0.003(3) N
C1 0.045(4) 0.114(7) 0.029(4) -0.015(4) 0.004(3) -0.009(5) C
O1 0.083(4) 0.079(4) 0.024(3) 0.016(3) -0.005(2) -0.016(3) O
C4 0.058(5) 0.108(8) 0.032(4) -0.002(5) -0.011(3) 0.022(5) C
C5 0.084(5) 0.065(7) 0.158(7) 0.003(5) -0.078(4) 0.027(6) C
C6 0.063(4) 0.028(4) 0.063(4) -0.017(3) -0.035(3) 0.005(3) C
N2 0.040(3) 0.037(3) 0.020(3) 0.003(3) -0.005(2) -0.007(2) N
C7 0.041(3) 0.015(3) 0.045(4) 0.009(3) -0.015(3) -0.014(3) C
C8 0.057(4) 0.049(4) 0.035(4) -0.028(3) -0.012(3) 0.004(3) C
C9 0.052(4) 0.056(5) 0.044(4) -0.011(3) -0.013(3) -0.015(4) C
C10 0.074(5) 0.055(5) 0.045(4) -0.019(4) -0.012(4) 0.001(4) C
C11 0.100(7) 0.101(7) 0.070(6) -0.022(6) -0.004(5) -0.039(5) C
C12 0.062(4) 0.049(5) 0.076(5) 0.015(4) -0.029(3) -0.036(4) C
C13 0.103(6) 0.114(8) 0.130(7) -0.058(5) -0.061(5) 0.044(7) C
C14 0.059(4) 0.066(5) 0.038(4) -0.027(4) -0.019(3) 0.024(4) C
O2 0.056(3) 0.077(4) 0.038(3) -0.003(3) -0.009(2) 0.005(3) O
C15 0.079(5) 0.067(5) 0.031(4) -0.029(4) 0.004(4) -0.003(4) C
C16 0.091(6) 0.093(7) 0.068(6) -0.019(5) -0.016(4) -0.020(5) C
C17 0.053(4) 0.063(5) 0.031(4) -0.006(4) -0.003(3) -0.007(4) C
N3 0.020(2) 0.054(4) 0.055(3) -0.004(2) -0.008(2) -0.014(3) N
C18 0.073(6) 0.41(2) 0.076(8) -0.088(8) 0.013(5) -0.05(1) C
N4 0.047(3) 0.058(4) 0.041(3) -0.019(3) -0.012(2) -0.004(3) N
C19 0.052(3) 0.036(4) 0.048(3) -0.006(3) -0.038(2) 0.004(3) C
O3 0.086(3) 0.102(4) 0.047(2) -0.028(2) -0.038(2) -0.030(2) O
C20 0.171(5) 0.060(6) 0.201(6) -0.003(4) -0.152(3) -0.031(5) C
C22 0.075(5) 0.075(6) 0.075(6) -0.019(5) -0.020(4) -0.009(5) C
C24 0.048(4) 0.050(5) 0.056(5) -0.010(4) -0.003(4) 0.001(4) C
N5 0.034(3) 0.038(3) 0.048(3) -0.007(2) -0.014(2) 0.003(3) N
C25 0.049(4) 0.044(5) 0.062(4) 0.009(3) -0.035(3) 0.004(4) C
C26 0.057(4) 0.105(6) 0.032(4) -0.040(3) -0.010(3) -0.012(4) C
C27 0.050(4) 0.031(4) 0.044(4) -0.012(3) 0.004(3) -0.005(3) C
C28 0.083(5) 0.058(5) 0.061(5) -0.036(4) -0.027(3) 0.007(4) C
C29 0.070(6) 0.090(7) 0.111(8) -0.022(5) 0.001(5) -0.035(6) C
C30 0.061(4) 0.062(5) 0.073(5) -0.010(4) -0.030(3) -0.019(4) C
C31 0.048(5) 0.071(7) 0.115(7) -0.002(5) -0.015(5) 0.002(6) C
C32 0.042(3) 0.044(4) 0.063(4) 0.005(3) -0.034(2) -0.020(3) C
N6 0.036(3) 0.048(3) 0.058(3) -0.007(2) -0.017(2) -0.030(3) N
C33 0.064(4) 0.076(6) 0.076(5) -0.005(4) -0.028(3) -0.039(4) C
C34 0.083(4) 0.080(6) 0.073(4) 0.001(4) -0.053(3) -0.035(4) C
C35 0.104(6) 0.076(6) 0.046(4) -0.015(5) -0.022(4) -0.023(4) C
O4 0.063(3) 0.056(3) 0.058(3) 0.005(3) -0.027(2) -0.018(3) O
C36 0.116(6) 0.062(6) 0.161(8) -0.028(4) -0.073(4) -0.020(5) C
PD3 0.0455(3) 0.0458(4) 0.0438(3) -0.0125(2) -0.0133(2) -0.0064(3) Pd
CL3 0.108(1) 0.069(1) 0.079(1) -0.044(1) -0.036(1) 0.001(1) Cl
PD4 0.0464(3) 0.0474(4) 0.0446(3) -0.0134(3) -0.0145(2) -0.0023(3) Pd
CL4 0.086(1) 0.049(1) 0.071(1) -0.029(1) -0.005(1) -0.006(1) Cl
N7 0.065(3) 0.050(4) 0.038(3) -0.012(3) -0.027(2) -0.011(3) N
C37 0.079(5) 0.071(5) 0.050(5) -0.052(3) 0.026(4) -0.032(4) C
O5 0.071(3) 0.079(4) 0.075(4) -0.023(3) -0.001(3) -0.035(3) O
C39 0.210(8) 0.137(8) 0.142(6) -0.028(6) -0.113(4) -0.065(5) C
C40 0.099(5) 0.128(9) 0.116(5) 0.025(5) -0.088(3) -0.045(5) C
C41 0.099(4) 0.061(6) 0.162(6) 0.013(4) -0.098(3) -0.044(4) C
C42 0.045(3) 0.071(5) 0.030(3) -0.025(3) -0.017(2) -0.012(3) C
N8 0.069(3) 0.034(3) 0.047(3) -0.009(2) -0.031(2) -0.014(2) N
C43 0.061(4) 0.043(4) 0.039(4) -0.029(3) -0.003(3) -0.018(3) C
C44 0.054(4) 0.054(5) 0.054(4) -0.014(4) -0.014(3) -0.006(4) C
C45 0.063(4) 0.068(6) 0.055(4) -0.000(4) -0.026(3) -0.024(4) C
C46 0.066(5) 0.047(5) 0.090(6) -0.006(4) -0.002(4) -0.039(4) C
C47 0.138(8) 0.058(5) 0.122(8) -0.061(4) 0.012(6) -0.032(5) C
C48 0.096(6) 0.036(5) 0.099(6) 0.007(5) -0.046(4) 0.007(5) C
C49 0.106(6) 0.116(9) 0.088(5) 0.027(6) -0.060(4) -0.034(6) C
C50 0.056(4) 0.086(5) 0.037(4) -0.038(3) 0.007(3) -0.021(4) C
O6 0.094(3) 0.064(4) 0.077(3) -0.008(3) -0.068(2) -0.003(3) O
C51 0.163(5) 0.098(8) 0.189(5) 0.021(5) -0.156(3) -0.041(5) C
C52 0.082(5) 0.23(1) 0.098(5) -0.035(5) -0.038(4) -0.083(5) C
C53 0.043(3) 0.047(4) 0.084(5) -0.017(3) -0.018(3) -0.030(3) C
N9 0.061(3) 0.042(4) 0.043(3) -0.015(3) -0.019(2) -0.001(3) N
C54 0.111(7) 0.085(6) 0.099(7) -0.026(5) -0.008(5) -0.053(5) C
N10 0.087(4) 0.058(4) 0.020(3) -0.030(3) -0.009(3) -0.002(3) N
C55 0.050(3) 0.018(3) 0.063(4) -0.003(3) -0.023(3) -0.020(3) C
O7 0.071(3) 0.068(3) 0.029(2) -0.026(2) -0.013(2) 0.005(2) O
C56 0.079(5) 0.082(6) 0.060(5) -0.010(5) -0.025(4) -0.019(5) C
C57 0.107(7) 0.031(5) 0.046(5) 0.011(5) 0.026(5) -0.014(4) C
C58 0.072(5) 0.050(5) 0.073(5) -0.014(4) -0.016(4) -0.013(4) C
C59 0.076(5) 0.083(6) 0.064(6) -0.039(4) 0.003(4) -0.015(5) C
C60 0.050(4) 0.089(6) 0.028(4) -0.036(4) -0.014(3) 0.023(4) C
N11 0.061(3) 0.041(4) 0.041(3) -0.024(3) -0.015(2) 0.013(3) N
C61 0.039(3) 0.045(4) 0.030(4) -0.001(3) -0.000(3) -0.019(3) C
C62 0.048(4) 0.044(5) 0.051(4) -0.013(3) -0.012(3) -0.006(4) C
C63 0.056(4) 0.034(5) 0.056(4) 0.020(4) -0.022(3) -0.008(4) C
C64 0.093(6) 0.065(6) 0.071(6) -0.020(5) -0.007(5) 0.043(5) C
C65 0.092(7) 0.031(5) 0.17(1) -0.014(5) -0.024(6) 0.008(6) C
C66 0.085(6) 0.042(5) 0.083(6) 0.014(5) -0.022(5) -0.017(5) C
C67 0.055(6) 0.083(8) 0.23(1) 0.021(6) -0.001(7) -0.059(8) C
C68 0.053(4) 0.032(4) 0.041(4) -0.005(3) -0.019(3) -0.013(3) C
O8 0.086(3) 0.064(4) 0.058(3) -0.024(3) -0.020(2) -0.000(3) O
C69 0.165(9) 0.16(1) 0.014(4) -0.017(8) -0.022(5) -0.001(5) C
C70 0.16(1) 0.13(1) 0.022(5) 0.018(9) -0.002(6) -0.009(6) C
C71 0.052(4) 0.048(5) 0.041(4) -0.016(3) -0.015(3) 0.001(4) C
N12 0.041(3) 0.090(5) 0.036(3) -0.021(3) -0.013(2) -0.009(3) N
C72 0.106(5) 0.22(1) 0.093(6) -0.106(5) -0.056(4) 0.087(6) C

loop_
_atom_site_label
_atom_site_fract_x
_atom_site_fract_y
_atom_site_fract_z
_atom_site_U_iso_or_equiv
_atom_site_occupancy
_atom_site_thermal_displace_type
_atom_site_calc_flag
_atom_site_calc_attached_atom
_atom_site_type_symbol
PD1 0.54486(6) 0.61949(5) 0.84336(4) 0.0422(3) 1.000 Uani ? ? Pd
CL1 0.5670(3) 0.7822(2) 0.7918(2) 0.086(2) 1.000 Uani ? ? Cl
PD2 0.2324 0.5343 0.9127 0.0454(3) 1.000 Uani ? ? Pd
CL2 0.2311(2) 0.3662(2) 0.9175(2) 0.080(1) 1.000 Uani ? ? Cl
N1 0.6258(6) 0.5743(5) 0.7204(4) 0.045(3) 1.000 Uani ? ? N
C1 0.6826(8) 0.4803(8) 0.7251(5) 0.053(5) 1.000 Uani ? ? C
O1 0.7577(6) 0.4204(5) 0.6562(3) 0.054(3) 1.000 Uani ? ? O
C2 0.806(1) 0.492(1) 0.5722(9) 0.050(4) 0.500 Uiso ? ? C
C3 0.659(2) 0.582(1) 0.570(1) 0.055(4) 0.500 Uiso ? ? C
C4 0.6209(8) 0.6417(8) 0.6415(5) 0.058(5) 1.000 Uani ? ? C
C5 0.4574(9) 0.6906(8) 0.6383(7) 0.095(6) 1.000 Uani ? ? C
C6 0.6620(7) 0.4164(5) 0.8130(5) 0.048(4) 1.000 Uani ? ? C
N2 0.5593(5) 0.4646(4) 0.8800(3) 0.031(3) 1.000 Uani ? ? N
C7 0.5419(7) 0.4024(5) 0.9474(4) 0.030(3) 1.000 Uani ? ? C
C8 0.6347(7) 0.3060(6) 0.9342(4) 0.046(4) 1.000 Uani ? ? C
C9 0.7056(7) 0.3069(6) 0.8451(4) 0.051(4) 1.000 Uani ? ? C
C10 0.8183(9) 0.2265(6) 0.7936(5) 0.057(5) 1.000 Uani ? ? C
C11 0.979(1) 0.2102(8) 0.7995(6) 0.089(7) 1.000 Uani ? ? C
C12 0.6375(8) 0.2056(6) 0.9885(5) 0.062(5) 1.000 Uani ? ? C
C13 0.518(1) 0.1576(9) 0.9941(7) 0.115(7) 1.000 Uani ? ? C
C14 0.4244(8) 0.4306(6) 1.0283(5) 0.053(4) 1.000 Uani ? ? C
O2 0.4667(5) 0.3827(4) 1.1049(3) 0.055(3) 1.000 Uani ? ? O
C15 0.3463(9) 0.3850(7) 1.1842(5) 0.055(5) 1.000 Uani ? ? C
C16 0.248(1) 0.4889(8) 1.1913(6) 0.083(6) 1.000 Uani ? ? C
C17 0.1929(8) 0.5289(6) 1.1116(4) 0.047(4) 1.000 Uani ? ? C
N3 0.3023(5) 0.4919(5) 1.0277(4) 0.039(3) 1.000 Uani ? ? N
C18 0.050(1) 0.524(1) 1.1157(8) 0.13(1) 1.000 Uani ? ? C
N4 0.4772(6) 0.6633(5) 0.9711(4) 0.048(3) 1.000 Uani ? ? N
C19 0.3539(7) 0.7236(5) 0.9980(4) 0.045(4) 1.000 Uani ? ? C
O3 0.3093(5) 0.7658(4) 1.0714(3) 0.074(3) 1.000 Uani ? ? O
C20 0.422(1) 0.7734(8) 1.1128(6) 0.127(6) 1.000 Uani ? ? C
C21 0.578(2) 0.723(1) 1.064(1) 0.050(4) 0.500 Uiso ? ? C
C22 0.5915(9) 0.6300(6) 1.0231(5) 0.075(6) 1.000 Uani ? ? C
C23 0.7425 0.6157 0.9751 0.149(5) 1.000 Uiso ? ? C
C24 0.2383(8) 0.7489(6) 0.9502(5) 0.051(5) 1.000 Uani ? ? C
N5 0.2159(5) 0.6816(4) 0.9048(4) 0.040(3) 1.000 Uani ? ? N
C25 0.1164(7) 0.7378(6) 0.8544(5) 0.051(4) 1.000 Uani ? ? C
C26 0.0777(8) 0.8365(7) 0.8706(5) 0.058(4) 1.000 Uani ? ? C
C27 0.1519(8) 0.8502(5) 0.9353(5) 0.041(4) 1.000 Uani ? ? C
C28 0.1435(9) 0.9460(6) 0.9645(5) 0.066(5) 1.000 Uani ? ? C
C29 0.265(1) 0.9931(8) 0.9047(7) 0.089(7) 1.000 Uani ? ? C
C30 -0.0371(8) 0.9252(6) 0.8347(5) 0.065(5) 1.000 Uani ? ? C
C31 -0.1927(9) 0.9266(8) 0.8868(7) 0.073(6) 1.000 Uani ? ? C
C32 0.0924(7) 0.6858(6) 0.8005(4) 0.049(4) 1.000 Uani ? ? C
N6 0.1396(5) 0.5890(4) 0.8081(4) 0.046(3) 1.000 Uani ? ? N
C33 0.1301(8) 0.5270(7) 0.7486(5) 0.072(5) 1.000 Uani ? ? C
C34 0.1111(8) 0.5984(7) 0.6600(5) 0.078(5) 1.000 Uani ? ? C
C35 -0.009(1) 0.6925(7) 0.6766(5) 0.071(5) 1.000 Uani ? ? C
O4 0.0187(5) 0.7422(4) 0.7386(3) 0.059(3) 1.000 Uani ? ? O
C36 -0.007(1) 0.4823(7) 0.7895(7) 0.105(6) 1.000 Uani ? ? C
PD3 1.02033(6) 0.12952(5) 0.34827(4) 0.0450(3) 1.000 Uani ? ? Pd
CL3 1.0424(3) 0.2928(2) 0.3378(2) 0.084(1) 1.000 Uani ? ? Cl
PD4 0.70052(6) 0.03513(5) 0.42781(4) 0.0461(3) 1.000 Uani ? ? Pd
CL4 0.6722(2) -0.1291(2) 0.4735(2) 0.067(1) 1.000 Uani ? ? Cl
N7 0.7615(6) -0.0004(4) 0.3035(3) 0.050(3) 1.000 Uani ? ? N
C37 0.8944(9) -0.0595(6) 0.2719(5) 0.066(5) 1.000 Uani ? ? C
O5 0.9332(6) -0.1080(4) 0.1951(4) 0.075(4) 1.000 Uani ? ? O
C38 0.827(2) -0.088(1) 0.144(1) 0.050(4) 0.500 Uiso ? ? C
C39 0.694(1) -0.0466(9) 0.1757(6) 0.160(7) 1.000 Uani ? ? C
C40 0.6474(9) 0.0092(9) 0.2542(6) 0.114(6) 1.000 Uani ? ? C
C41 0.5232(9) 0.1007(7) 0.2751(6) 0.099(5) 1.000 Uani ? ? C
C42 1.0128(7) -0.0895(6) 0.3137(4) 0.046(4) 1.000 Uani ? ? C
N8 1.0246(6) -0.0238(4) 0.3601(3) 0.048(3) 1.000 Uani ? ? N
C43 1.1213(7) -0.0803(5) 0.4040(4) 0.047(4) 1.000 Uani ? ? C
C44 1.1718(8) -0.1842(6) 0.3875(5) 0.054(4) 1.000 Uani ? ? C
C45 1.0995(8) -0.1882(6) 0.3305(5) 0.062(5) 1.000 Uani ? ? C
C46 1.0975(9) -0.2852(6) 0.3006(6) 0.066(5) 1.000 Uani ? ? C
C47 0.971(1) -0.3269(7) 0.3501(7) 0.099(7) 1.000 Uani ? ? C
C48 1.279(1) -0.2707(7) 0.4273(6) 0.070(6) 1.000 Uani ? ? C
C49 1.438(1) -0.2634(9) 0.3835(6) 0.103(7) 1.000 Uani ? ? C
C50 1.1630(8) -0.0223(6) 0.4627(5) 0.056(4) 1.000 Uani ? ? C
O6 1.2332(5) -0.0770(4) 0.5172(3) 0.077(3) 1.000 Uani ? ? O
C51 1.252(1) -0.0271(8) 0.5835(6) 0.145(6) 1.000 Uani ? ? C
C52 1.2686(9) 0.0760(9) 0.5467(6) 0.122(7) 1.000 Uani ? ? C
C53 1.1500(7) 0.1390(6) 0.5050(5) 0.055(4) 1.000 Uani ? ? C
N9 1.1172(6) 0.0805(5) 0.4496(4) 0.048(3) 1.000 Uani ? ? N
C54 1.003(1) 0.1916(8) 0.5618(6) 0.098(7) 1.000 Uani ? ? C
N10 0.9422(7) 0.1761(5) 0.2385(3) 0.046(4) 1.000 Uani ? ? N
C55 0.8110(7) 0.2349(5) 0.2395(4) 0.039(4) 1.000 Uani ? ? C
O7 0.7637(5) 0.2869(4) 0.1714(3) 0.052(3) 1.000 Uani ? ? O
C56 0.8700(9) 0.2958(7) 0.0884(5) 0.073(5) 1.000 Uani ? ? C
C57 0.990(1) 0.1974(6) 0.0771(6) 0.054(6) 1.000 Uani ? ? C
C58 1.0606(9) 0.1708(6) 0.1539(6) 0.064(5) 1.000 Uani ? ? C
C59 1.1745(9) 0.0655(7) 0.1537(6) 0.074(6) 1.000 Uani ? ? C
C60 0.6950(7) 0.2586(7) 0.3193(4) 0.050(4) 1.000 Uani ? ? C
N11 0.6880(6) 0.1850(4) 0.3998(4) 0.047(3) 1.000 Uani ? ? N
C61 0.5875(7) 0.2418(6) 0.4645(4) 0.038(4) 1.000 Uani ? ? C
C62 0.5298(7) 0.3383(6) 0.4358(5) 0.048(4) 1.000 Uani ? ? C
C63 0.6032(8) 0.3556(6) 0.3452(5) 0.047(4) 1.000 Uani ? ? C
C64 0.595(1) 0.4571(7) 0.2828(6) 0.075(6) 1.000 Uani ? ? C
C65 0.718(1) 0.5044(7) 0.2909(8) 0.079(7) 1.000 Uani ? ? C
C66 0.4052(9) 0.4190(6) 0.4830(6) 0.067(6) 1.000 Uani ? ? C
C67 0.261(1) 0.4198(9) 0.472(1) 0.101(8) 1.000 Uani ? ? C
C68 0.5632(7) 0.1823(5) 0.5463(4) 0.041(4) 1.000 Uani ? ? C
O8 0.4858(6) 0.2285(4) 0.6191(3) 0.068(3) 1.000 Uani ? ? O
C69 0.466(1) 0.166(1) 0.7054(5) 0.072(7) 1.000 Uani ? ? C
C70 0.561(1) 0.080(1) 0.7146(6) 0.077(8) 1.000 Uani ? ? C
C71 0.6249(7) 0.0169(6) 0.6379(4) 0.047(4) 1.000 Uani ? ? C
N12 0.6236(6) 0.0822(5) 0.5493(4) 0.051(3) 1.000 Uani ? ? N
C72 0.784(1) -0.048(1) 0.6305(7) 0.129(7) 1.000 Uani ? ? C
C3A 0.757(2) 0.600(2) 0.566(1) 0.099(7) 0.500 Uiso ? ? C
C38A 0.832(2) -0.141(1) 0.161(1) 0.056(5) 0.500 Uiso ? ? C
C2A 0.733(2) 0.468(2) 0.569(1) 0.085(6) 0.500 Uiso ? ? C
C21a 0.535(2) 0.666(1) 1.104(1) 0.070(5) 0.500 Uiso ? ? C
H1 0.8171 0.2446 0.7332 0.0766 1.000 Uiso calc C10 H
H2 0.7917 0.1636 0.8146 0.0766 1.000 Uiso calc C10 H
H3 1.0435 0.1577 0.7647 0.1188 1.000 Uiso calc C11 H
H4 1.0087 0.2720 0.7779 0.1188 1.000 Uiso calc C11 H
H5 0.9832 0.1910 0.8593 0.1188 1.000 Uiso calc C11 H
H6 0.6328 0.2145 1.0470 0.0815 1.000 Uiso calc C12 H
H7 0.7286 0.1594 0.9646 0.0815 1.000 Uiso calc C12 H
H8 0.5312 0.0940 1.0304 0.1431 1.000 Uiso calc C13 H
H9 0.4253 0.2016 1.0189 0.1431 1.000 Uiso calc C13 H
H10 0.5211 0.1466 0.9365 0.1431 1.000 Uiso calc C13 H
H11 0.3854 0.3639 1.2344 0.0795 1.000 Uiso calc C15 H
H12 0.2915 0.3395 1.1824 0.0795 1.000 Uiso calc C15 H
H13 0.3003 0.5331 1.1985 0.1101 1.000 Uiso calc C16 H
H14 0.1661 0.4869 1.2413 0.1101 1.000 Uiso calc C16 H
H15 0.1825 0.6000 1.1098 0.0685 1.000 Uiso calc C17 H
H16 -0.0165 0.5480 1.1690 0.2387 1.000 Uiso calc C18 H
H17 0.0186 0.5663 1.0666 0.2387 1.000 Uiso calc C18 H
H18 0.0501 0.4556 1.1141 0.2387 1.000 Uiso calc C18 H
H19 0.1537 0.9333 1.0232 0.0819 1.000 Uiso calc C28 H
H20 0.0505 0.9923 0.9630 0.0819 1.000 Uiso calc C28 H
H21 0.2578 1.0555 0.9247 0.1196 1.000 Uiso calc C29 H
H22 0.3580 0.9472 0.9061 0.1196 1.000 Uiso calc C29 H
H23 0.2548 1.0062 0.8459 0.1196 1.000 Uiso calc C29 H
H24 -0.0268 0.9179 0.7750 0.0809 1.000 Uiso calc C30 H
H25 -0.0185 0.9882 0.8374 0.0809 1.000 Uiso calc C30 H
H26 -0.2591 0.9821 0.8625 0.1097 1.000 Uiso calc C31 H
H27 -0.2129 0.8641 0.8842 0.1097 1.000 Uiso calc C31 H
H28 -0.2045 0.9344 0.9467 0.1097 1.000 Uiso calc C31 H
H29 0.2161 0.4718 0.7377 0.0889 1.000 Uiso calc C33 H
H30 0.0896 0.5614 0.6232 0.0938 1.000 Uiso calc C34 H
H31 0.2008 0.6169 0.6307 0.0938 1.000 Uiso calc C34 H
H32 -0.1008 0.6756 0.7005 0.0961 1.000 Uiso calc C35 H
H33 -0.0104 0.7365 0.6230 0.0961 1.000 Uiso calc C35 H
H34 -0.0129 0.4413 0.7498 0.1328 1.000 Uiso calc C36 H
H35 0.0014 0.4417 0.8439 0.1328 1.000 Uiso calc C36 H
H36 -0.0942 0.5369 0.7998 0.1328 1.000 Uiso calc C36 H
H37 1.1851 -0.3357 0.3065 0.0904 1.000 Uiso calc C46 H
H38 1.0961 -0.2712 0.2402 0.0904 1.000 Uiso calc C46 H
H39 0.9787 -0.3874 0.3272 0.1367 1.000 Uiso calc C47 H
H40 0.9716 -0.3423 0.4108 0.1367 1.000 Uiso calc C47 H
H41 0.8825 -0.2778 0.3445 0.1367 1.000 Uiso calc C47 H
H42 1.2692 -0.3343 0.4184 0.1035 1.000 Uiso calc C48 H
H43 1.2570 -0.2667 0.4889 0.1035 1.000 Uiso calc C48 H
H44 1.5040 -0.3181 0.4090 0.1363 1.000 Uiso calc C49 H
H45 1.4606 -0.2677 0.3219 0.1363 1.000 Uiso calc C49 H
H46 1.4484 -0.2000 0.3924 0.1363 1.000 Uiso calc C49 H
H47 1.3369 -0.0661 0.6022 0.1738 1.000 Uiso calc C51 H
H48 1.1675 -0.0224 0.6326 0.1738 1.000 Uiso calc C51 H
H49 1.3603 0.0699 0.5033 0.1619 1.000 Uiso calc C52 H
H50 1.2687 0.1099 0.5932 0.1619 1.000 Uiso calc C52 H
H51 1.1946 0.1925 0.4738 0.0691 1.000 Uiso calc C53 H
H52 1.0184 0.2309 0.5994 0.1255 1.000 Uiso calc C54 H
H53 0.9443 0.2353 0.5251 0.1255 1.000 Uiso calc C54 H
H54 0.9545 0.1416 0.5968 0.1255 1.000 Uiso calc C54 H
H55 0.9124 0.3500 0.0866 0.0952 1.000 Uiso calc C56 H
H56 0.8227 0.3102 0.0419 0.0952 1.000 Uiso calc C56 H
H57 1.0622 0.2053 0.0233 0.1004 1.000 Uiso calc C57 H
H58 0.9481 0.1439 0.0757 0.1004 1.000 Uiso calc C57 H
H59 1.1148 0.2196 0.1477 0.0851 1.000 Uiso calc C58 H
H60 1.2489 0.0635 0.0994 0.0960 1.000 Uiso calc C59 H
H61 1.2180 0.0554 0.2014 0.0960 1.000 Uiso calc C59 H
H62 1.1266 0.0130 0.1600 0.0960 1.000 Uiso calc C59 H
H63 0.5005 0.5028 0.3002 0.1133 1.000 Uiso calc C64 H
H64 0.6128 0.4442 0.2236 0.1133 1.000 Uiso calc C64 H
H65 0.7161 0.5671 0.2533 0.1349 1.000 Uiso calc C65 H
H66 0.6995 0.5166 0.3504 0.1349 1.000 Uiso calc C65 H
H67 0.8118 0.4579 0.2738 0.1349 1.000 Uiso calc C65 H
H68 0.4238 0.4841 0.4601 0.0982 1.000 Uiso calc C66 H
H69 0.4013 0.4064 0.5443 0.0982 1.000 Uiso calc C66 H
H70 0.1862 0.4718 0.5032 0.1724 1.000 Uiso calc C67 H
H71 0.2633 0.4330 0.4113 0.1724 1.000 Uiso calc C67 H
H72 0.2408 0.3553 0.4955 0.1724 1.000 Uiso calc C67 H
H73 0.3728 0.1515 0.7188 0.1543 1.000 Uiso calc C69 H
H74 0.4654 0.2063 0.7476 0.1543 1.000 Uiso calc C69 H
H75 0.5148 0.0391 0.7636 0.1577 1.000 Uiso calc C70 H
H76 0.6410 0.0939 0.7276 0.1577 1.000 Uiso calc C70 H
H77 0.5617 -0.0273 0.6505 0.0605 1.000 Uiso calc C71 H
H78 0.7894 -0.0902 0.6848 0.1705 1.000 Uiso calc C72 H
H79 0.8126 -0.0901 0.5842 0.1705 1.000 Uiso calc C72 H
H80 0.8479 -0.0046 0.6181 0.1705 1.000 Uiso calc C72 H

loop_
_atom_type_symbol
_atom_type_description
_atom_type_scat_dispersion_real
_atom_type_scat_dispersion_imag
_atom_type_scat_source
C ? 0.002 0.002 International_Tables_Vol_IV_Table_2.3.1
H ? 0.000 0.000 International_Tables_Vol_IV_Table_2.3.1
Cl ? 0.132 0.159 International_Tables_Vol_IV_Table_2.3.1
N ? 0.004 0.003 International_Tables_Vol_IV_Table_2.3.1
O ? 0.008 0.006 International_Tables_Vol_IV_Table_2.3.1
Pd ? -1.177 1.007 International_Tables_Vol_IV_Table_2.3.1

loop_
_geom_angle_atom_site_label_1
_geom_angle_atom_site_label_2
_geom_angle_atom_site_label_3
_geom_angle
_geom_angle_site_symmetry_1
_geom_angle_site_symmetry_2
_geom_angle_site_symmetry_3
_geom_angle_publ_flag
CL1 PD1 N1 92.4(4) . . . ?
CL1 PD1 N2 171.1(4) . . . ?
CL1 PD1 N4 87.5(3) . . . ?
N1 PD1 N2 82.4(5) . . . ?
N1 PD1 N4 175.8(5) . . . ?
N2 PD1 N4 97.2(4) . . . ?
CL2 PD2 N3 87.7(3) . . . ?
CL2 PD2 N5 174.5(4) . . . ?
CL2 PD2 N6 96.0(3) . . . ?
N3 PD2 N5 96.6(5) . . . ?
N3 PD2 N6 172.5(4) . . . ?
N5 PD2 N6 79.4(5) . . . ?
C1 N1 C4 125(1) . . . ?
N1 C1 O1 128(1) . . . ?
N1 C1 C6 119(1) . . . ?
O1 C1 C6 111(1) . . . ?
C1 O1 C2 108(1) . . . ?
C1 O1 C2A 115(1) . . . ?
C2 O1 C2A 34(1) . . . ?
O1 C2 C3 103(1) . . . ?
O1 C2 C3A 123(2) . . . ?
C3 C2 C3A 40(1) . . . ?
C2 C3 C4 110(1) . . . ?
C2 C3 C3A 60(2) . . . ?
C2 C3 C2A 33(1) . . . ?
C4 C3 C3A 75(2) . . . ?
C4 C3 C2A 127(2) . . . ?
C3A C3 C2A 93(2) . . . ?
N1 C4 C3 108(1) . . . ?
N1 C4 C5 109(1) . . . ?
N1 C4 C3A 109(1) . . . ?
C3 C4 C5 95(1) . . . ?
C3 C4 C3A 41(1) . . . ?
C5 C4 C3A 129(1) . . . ?
C1 C6 N2 114(1) . . . ?
C1 C6 C7 148(1) . . . ?
C1 C6 C9 136(1) . . . ?
N2 C6 C7 33.6(7) . . . ?
N2 C6 C9 107(1) . . . ?
C7 C6 C9 74.4(9) . . . ?
C6 N2 C7 109(1) . . . ?
C6 N2 C8 73.5(8) . . . ?
C7 N2 C8 35.8(7) . . . ?
C6 C7 N2 37.1(8) . . . ?
C6 C7 C8 75.4(9) . . . ?
C6 C7 C14 157(1) . . . ?
N2 C7 C8 112(1) . . . ?
N2 C7 C14 121(1) . . . ?
C8 C7 C14 125(1) . . . ?
N2 C8 C7 31.7(7) . . . ?
N2 C8 C9 76.1(9) . . . ?
N2 C8 C12 161(1) . . . ?
C7 C8 C9 107(1) . . . ?
C7 C8 C12 131(1) . . . ?
C9 C8 C12 118(1) . . . ?
C6 C9 C8 101(1) . . . ?
C6 C9 C10 125(1) . . . ?
C8 C9 C10 131(1) . . . ?
C9 C10 C11 115(1) . . . ?
C8 C12 C13 117(1) . . . ?
C7 C14 O2 112(1) . . . ?
C7 C14 N3 123(1) . . . ?
O2 C14 N3 123(1) . . . ?
C14 O2 C15 114(1) . . . ?
O2 C15 C16 111(1) . . . ?
C15 C16 C17 111(1) . . . ?
C16 C17 N3 113(1) . . . ?
C16 C17 C18 117(1) . . . ?
N3 C17 C18 111(1) . . . ?
C14 N3 C17 121(1) . . . ?
C19 N4 C22 122(1) . . . ?
N4 C19 O3 125(1) . . . ?
N4 C19 C24 121(1) . . . ?
O3 C19 C24 112(1) . . . ?
C19 O3 C20 118(1) . . . ?
O3 C20 C21 112(1) . . . ?
O3 C20 C21a 102(1) . . . ?
C21 C20 C21a 38(1) . . . ?
C20 C21 C22 114(1) . . . ?
C20 C21 C23 153(1) . . . ?
C20 C21 C21a 73(2) . . . ?
C22 C21 C23 40.0(9) . . . ?
C22 C21 C21a 62(2) . . . ?
C23 C21 C21a 92(2) . . . ?
N4 C22 C21 105(1) . . . ?
N4 C22 C23 117(1) . . . ?
N4 C22 C21a 110(1) . . . ?
C21 C22 C23 97(1) . . . ?
C21 C22 C21a 41(1) . . . ?
C23 C22 C21a 123(1) . . . ?
C21 C23 C22 42.6(9) . . . ?
C19 C24 N5 124(1) . . . ?
C19 C24 C27 122(1) . . . ?
N5 C24 C27 112(1) . . . ?
C24 N5 C25 107(1) . . . ?
N5 C25 C26 107(1) . . . ?
N5 C25 C32 115(1) . . . ?
C26 C25 C32 136(1) . . . ?
C25 C26 C27 111(1) . . . ?
C25 C26 C30 126(1) . . . ?
C27 C26 C30 122(1) . . . ?
C24 C27 C26 100(1) . . . ?
C24 C27 C28 132(1) . . . ?
C26 C27 C28 126(1) . . . ?
C27 C28 C29 110(1) . . . ?
C26 C30 C31 112(1) . . . ?
C25 C32 N6 118(1) . . . ?
C25 C32 O4 116(1) . . . ?
N6 C32 O4 124(1) . . . ?
C32 N6 C33 122(1) . . . ?
N6 C33 C34 107(1) . . . ?
N6 C33 C36 109(1) . . . ?
C34 C33 C36 109(1) . . . ?
C33 C34 C35 112(1) . . . ?
C34 C35 O4 107(1) . . . ?
C32 O4 C35 120(1) . . . ?
N8 PD3 N9 82.4(5) . . . ?
N8 PD3 N10 97.6(5) . . . ?
N9 PD3 N10 174.7(5) . . . ?
N7 PD4 N11 98.1(5) . . . ?
N7 PD4 N12 174.4(5) . . . ?
N11 PD4 N12 78.2(5) . . . ?
PD4 N7 C37 120(1) . . . ?
PD4 N7 C40 120(1) . . . ?
C37 N7 C40 116(1) . . . ?
N7 C37 O5 123(1) . . . ?
N7 C37 C42 125(1) . . . ?
O5 C37 C42 110(1) . . . ?
C37 O5 C38 119(1) . . . ?
C37 O5 C38A 125(1) . . . ?
C38 O5 C38A 28(1) . . . ?
O5 C38 C39 120(2) . . . ?
C38 C39 C40 121(2) . . . ?
C38 C39 C38A 26(1) . . . ?
C40 C39 C38A 122(1) . . . ?
N7 C40 C39 117(1) . . . ?
N7 C40 C41 110(1) . . . ?
C39 C40 C41 127(1) . . . ?
C37 C42 N8 118(1) . . . ?
C37 C42 C43 154(1) . . . ?
C37 C42 C44 160(1) . . . ?
C37 C42 C45 127(1) . . . ?
N8 C42 C43 38.3(8) . . . ?
N8 C42 C44 76.9(9) . . . ?
N8 C42 C45 112(1) . . . ?
C43 C42 C44 38.6(6) . . . ?
C43 C42 C45 73.8(9) . . . ?
C44 C42 C45 35.2(8) . . . ?
PD3 N8 C42 139(1) . . . ?
PD3 N8 C43 110(1) . . . ?
C42 N8 C43 103(1) . . . ?
C42 C43 N8 38.4(7) . . . ?
C42 C43 C44 75(1) . . . ?
C42 C43 C45 38.5(6) . . . ?
C42 C43 C50 153(1) . . . ?
N8 C43 C44 113(1) . . . ?
N8 C43 C45 76.9(9) . . . ?
N8 C43 C50 115(1) . . . ?
C44 C43 C45 36.9(8) . . . ?
C44 C43 C50 130(1) . . . ?
C45 C43 C50 167(1) . . . ?
C42 C44 C43 66.0(9) . . . ?
C42 C44 C45 37.3(9) . . . ?
C42 C44 C48 165(1) . . . ?
C43 C44 C45 103(1) . . . ?
C43 C44 C48 128(1) . . . ?
C45 C44 C48 128(1) . . . ?
C42 C45 C43 67.7(9) . . . ?
C42 C45 C44 107(1) . . . ?
C42 C45 C46 126(1) . . . ?
C43 C45 C44 39.8(9) . . . ?
C43 C45 C46 163(1) . . . ?
C44 C45 C46 125(1) . . . ?
C45 C46 C47 114(1) . . . ?
C44 C48 C49 110(1) . . . ?
C43 C50 O6 116(1) . . . ?
C43 C50 N9 115(1) . . . ?
O6 C50 N9 128(1) . . . ?
C50 O6 C51 117(1) . . . ?
O6 C51 C52 110(1) . . . ?
C51 C52 C53 113(1) . . . ?
C52 C53 N9 111(1) . . . ?
C52 C53 C54 119(1) . . . ?
N9 C53 C54 106(1) . . . ?
PD3 N9 C50 112(1) . . . ?
PD3 N9 C53 129(1) . . . ?
C50 N9 C53 117(1) . . . ?
PD3 N10 C55 123(1) . . . ?
PD3 N10 C58 113(1) . . . ?
C55 N10 C58 119(1) . . . ?
N10 C55 O7 127(1) . . . ?
N10 C55 C60 124(1) . . . ?
O7 C55 C60 108(1) . . . ?
C55 O7 C56 118(1) . . . ?
O7 C56 C57 110(1) . . . ?
C56 C57 C58 109(1) . . . ?
N10 C58 C57 108(1) . . . ?
N10 C58 C59 110(1) . . . ?
C57 C58 C59 113(1) . . . ?
C55 C60 N11 120(1) . . . ?
C55 C60 C63 129(1) . . . ?
N11 C60 C63 107(1) . . . ?
PD4 N11 C60 135(1) . . . ?
PD4 N11 C61 113.0(9) . . . ?
C60 N11 C61 103(1) . . . ?
N11 C61 C62 114(1) . . . ?
N11 C61 C68 111(1) . . . ?
C62 C61 C68 133(1) . . . ?
C61 C62 C63 107(1) . . . ?
C61 C62 C66 130(1) . . . ?
C63 C62 C66 122(1) . . . ?
C60 C63 C62 106(1) . . . ?
C60 C63 C64 123(1) . . . ?
C62 C63 C64 129(1) . . . ?
C63 C64 C65 107(1) . . . ?
C62 C66 C67 112(1) . . . ?
C61 C68 O8 119(1) . . . ?
C61 C68 N12 118(1) . . . ?
O8 C68 N12 122(1) . . . ?
C68 O8 C69 118(1) . . . ?
O8 C69 C70 118(1) . . . ?
C69 C70 C71 117(1) . . . ?
C70 C71 N12 112(1) . . . ?
C70 C71 C72 114(1) . . . ?
N12 C71 C72 106(1) . . . ?
PD4 N12 C68 111.9(9) . . . ?
PD4 N12 C71 127(1) . . . ?
C68 N12 C71 120(1) . . . ?
C2 C3A C3 79(2) . . . ?
C2 C3A C4 114(2) . . . ?
C2 C3A C2A 26(1) . . . ?
C3 C3A C4 63(2) . . . ?
C3 C3A C2A 53(2) . . . ?
C4 C3A C2A 99(2) . . . ?
O5 C38A C39 100(1) . . . ?
O1 C2A C3 110(2) . . . ?
O1 C2A C3A 100(2) . . . ?
C3 C2A C3A 33(1) . . . ?
C20 C21a C21 68(2) . . . ?
C20 C21a C22 119(2) . . . ?
C21 C21a C22 76(2) . . . ?

loop_
_geom_bond_atom_site_label_1
_geom_bond_atom_site_label_2
_geom_bond_distance
_geom_bond_site_symmetry_1
_geom_bond_site_symmetry_2
_geom_bond_publ_flag
PD1 CL1 2.285(5) . . ?
PD1 N1 2.03(1) . . ?
PD1 N2 2.07(1) . . ?
PD1 N4 2.09(1) . . ?
PD2 CL2 2.307(5) . . ?
PD2 N3 2.07(1) . . ?
PD2 N5 1.97(1) . . ?
PD2 N6 2.05(1) . . ?
N1 C1 1.25(2) . . ?
N1 C4 1.42(2) . . ?
C1 O1 1.39(2) . . ?
C1 C6 1.50(2) . . ?
O1 C2 1.54(3) . . ?
O1 C2A 1.48(3) . . ?
C2 C3 1.61(3) . . ?
C2 C3A 1.43(4) . . ?
C3 C4 1.43(3) . . ?
C3 C3A 1.06(4) . . ?
C3 C2A 1.53(4) . . ?
C4 C5 1.56(2) . . ?
C4 C3A 1.55(4) . . ?
C6 N2 1.35(2) . . ?
C6 C7 2.12(2) . . ?
C6 C9 1.47(2) . . ?
N2 C7 1.24(2) . . ?
N2 C8 2.18(2) . . ?
C7 C8 1.38(2) . . ?
C7 C14 1.48(2) . . ?
C8 C9 1.38(2) . . ?
C8 C12 1.48(2) . . ?
C9 C10 1.49(2) . . ?
C10 C11 1.56(2) . . ?
C12 C13 1.48(2) . . ?
C14 O2 1.39(2) . . ?
C14 N3 1.25(2) . . ?
O2 C15 1.45(2) . . ?
C15 C16 1.47(2) . . ?
C16 C17 1.47(2) . . ?
C17 N3 1.51(2) . . ?
C17 C18 1.41(2) . . ?
N4 C19 1.25(2) . . ?
N4 C22 1.51(2) . . ?
C19 O3 1.31(2) . . ?
C19 C24 1.48(2) . . ?
O3 C20 1.49(2) . . ?
C20 C21 1.51(3) . . ?
C20 C21a 1.56(3) . . ?
C21 C22 1.50(3) . . ?
C21 C23 2.20(3) . . ?
C21 C21a 1.02(3) . . ?
C22 C23 1.43(2) . . ?
C22 C21a 1.37(3) . . ?
C24 N5 1.38(2) . . ?
C24 C27 1.42(2) . . ?
N5 C25 1.41(2) . . ?
C25 C26 1.35(2) . . ?
C25 C32 1.33(2) . . ?
C26 C27 1.50(2) . . ?
C26 C30 1.55(2) . . ?
C27 C28 1.45(2) . . ?
C28 C29 1.52(2) . . ?
C30 C31 1.50(2) . . ?
C32 N6 1.27(2) . . ?
C32 O4 1.38(1) . . ?
N6 C33 1.43(2) . . ?
C33 C34 1.59(2) . . ?
C33 C36 1.56(2) . . ?
C34 C35 1.48(2) . . ?
C35 O4 1.43(2) . . ?
PD3 N8 2.07(1) . . ?
PD3 N9 2.02(1) . . ?
PD3 N10 2.04(1) . . ?
PD4 N7 2.01(1) . . ?
PD4 N11 2.00(1) . . ?
PD4 N12 2.02(1) . . ?
N7 C37 1.33(2) . . ?
N7 C40 1.52(2) . . ?
C37 O5 1.41(2) . . ?
C37 C42 1.43(2) . . ?
O5 C38 1.45(3) . . ?
O5 C38A 1.48(3) . . ?
C38 C39 1.25(3) . . ?
C39 C40 1.48(3) . . ?
C39 C38A 1.57(3) . . ?
C40 C41 1.48(2) . . ?
C42 N8 1.33(2) . . ?
C42 C43 2.08(2) . . ?
C42 C44 2.20(2) . . ?
C42 C45 1.40(2) . . ?
N8 C43 1.32(2) . . ?
C43 C44 1.42(2) . . ?
C43 C45 2.16(2) . . ?
C43 C50 1.55(2) . . ?
C44 C45 1.33(2) . . ?
C44 C48 1.52(2) . . ?
C45 C46 1.51(2) . . ?
C46 C47 1.47(2) . . ?
C48 C49 1.54(3) . . ?
C50 O6 1.26(2) . . ?
C50 N9 1.35(2) . . ?
O6 C51 1.45(2) . . ?
C51 C52 1.47(3) . . ?
C52 C53 1.48(2) . . ?
C53 N9 1.46(2) . . ?
C53 C54 1.51(2) . . ?
N10 C55 1.30(2) . . ?
N10 C58 1.49(2) . . ?
C55 O7 1.31(1) . . ?
C55 C60 1.45(2) . . ?
O7 C56 1.43(2) . . ?
C56 C57 1.51(2) . . ?
C57 C58 1.52(2) . . ?
C58 C59 1.55(2) . . ?
C60 N11 1.47(2) . . ?
C60 C63 1.43(2) . . ?
N11 C61 1.38(2) . . ?
C61 C62 1.33(2) . . ?
C61 C68 1.40(2) . . ?
C62 C63 1.42(2) . . ?
C62 C66 1.50(2) . . ?
C63 C64 1.55(2) . . ?
C64 C65 1.58(3) . . ?
C66 C67 1.48(2) . . ?
C68 O8 1.34(2) . . ?
C68 N12 1.33(2) . . ?
O8 C69 1.47(2) . . ?
C69 C70 1.29(2) . . ?
C70 C71 1.51(2) . . ?
C71 N12 1.52(2) . . ?
C71 C72 1.54(2) . . ?
C3A C2A 1.91(5) . . ?

loop_
_geom_contact_atom_site_label_1
_geom_contact_atom_site_label_2
_geom_contact_distance
_geom_contact_site_symmetry_1
_geom_contact_site_symmetry_2
_geom_contact_publ_flag
? ? ? ? ? ?
